data_7121495
loop_
_publ_author_name
'Ballestero-Mart\'inez, Ernesto'
'Hadlington, Terrance J.'
'Szilv\'asi, Tibor'
'Yao, Shenglai'
'Driess, Matthias'

_publ_section_title
;
 From zinco(ii) arsaketenes to silylene-stabilised zinco arsinidene
 complexes.
;
_journal_issue 48
_journal_name_full 'Chemical communications (Cambridge, England)'
_journal_page_first 6124
_journal_page_last 6127
_journal_paper_doi 10.1039/c8cc01928b
_journal_volume 54
_journal_year 2018
_chemical_formula_moiety 'C55 H77 As N4 Si Zn'
_chemical_formula_sum 'C55 H77 As N4 Si Zn'
_chemical_formula_weight 962.58
_chemical_properties_physical Air-sensitive,Moisture-sensitive
_space_group_crystal_system monoclinic
_space_group_IT_number 14
_space_group_name_Hall '-P 2ybc'
_space_group_name_H-M_alt 'P 1 21/c 1'
_symmetry_space_group_name_Hall '-P 2ybc'
_symmetry_space_group_name_H-M 'P 1 21/c 1'
_atom_sites_solution_hydrogens geom
_audit_creation_method SHELXL-2016/6
_audit_update_record
;
2018-03-07 deposited with the CCDC.
2018-04-16 downloaded from the CCDC.
;
_cell_angle_alpha 90
_cell_angle_beta 90.0310(10)
_cell_angle_gamma 90
_cell_formula_units_Z 4
_cell_length_a 14.03080(10)
_cell_length_b 13.90650(10)
_cell_length_c 26.7370(2)
_cell_measurement_reflns_used 11440
_cell_measurement_temperature 150(2)
_cell_measurement_theta_max 73.4220
_cell_measurement_theta_min 3.1330
_cell_volume 5216.90(7)
_computing_cell_refinement 'CrysAlisPro 1.171.38.43c (Rigaku OD, 2015)'
_computing_data_collection 'CrysAlisPro 1.171.38.43c (Rigaku OD, 2015)'
_computing_data_reduction 'CrysAlisPro 1.171.38.43c (Rigaku OD, 2015)'
_computing_structure_refinement 'SHELXL-2016/6 (Sheldrick, 2016)'
_diffrn_ambient_temperature 150(2)
_diffrn_detector_area_resol_mean 10.5435
_diffrn_measured_fraction_theta_full 0.998
_diffrn_measured_fraction_theta_max 0.985
_diffrn_measurement_device_type 'SuperNova, Single source at offset, Atlas'
_diffrn_measurement_method 'w\ scans'
_diffrn_radiation_type CuK\a
_diffrn_radiation_wavelength 1.54184
_diffrn_reflns_av_R_equivalents 0.0289
_diffrn_reflns_av_unetI/netI 0.0334
_diffrn_reflns_Laue_measured_fraction_full 0.998
_diffrn_reflns_Laue_measured_fraction_max 0.985
_diffrn_reflns_limit_h_max 17
_diffrn_reflns_limit_h_min -16
_diffrn_reflns_limit_k_max 16
_diffrn_reflns_limit_k_min -17
_diffrn_reflns_limit_l_max 32
_diffrn_reflns_limit_l_min -32
_diffrn_reflns_number 25494
_diffrn_reflns_point_group_measured_fraction_full 0.998
_diffrn_reflns_point_group_measured_fraction_max 0.985
_diffrn_reflns_theta_full 67.684
_diffrn_reflns_theta_max 72.497
_diffrn_reflns_theta_min 6.366
_diffrn_source 'micro-focus sealed X-ray tube'
_diffrn_source_type 'SuperNova (Cu) X-ray Source'
_exptl_absorpt_coefficient_mu 1.858
_exptl_absorpt_correction_T_max 1.00000
_exptl_absorpt_correction_T_min 0.51291
_exptl_absorpt_correction_type multi-scan
_exptl_absorpt_process_details
;
CrysAlisPro 1.171.38.43c (Rigaku Oxford Diffraction, 2015)
Empirical absorption correction using spherical harmonics,
 implemented in SCALE3 ABSPACK scaling algorithm.
;
_exptl_crystal_colour block
_exptl_crystal_density_diffrn 1.226
_exptl_crystal_description orange
_exptl_crystal_F_000 2048
_exptl_crystal_size_max 0.194
_exptl_crystal_size_mid 0.064
_exptl_crystal_size_min 0.056
_refine_diff_density_max 0.519
_refine_diff_density_min -0.490
_refine_diff_density_rms 0.054
_refine_ls_extinction_method none
_refine_ls_goodness_of_fit_ref 1.029
_refine_ls_hydrogen_treatment constr
_refine_ls_matrix_type full
_refine_ls_number_parameters 577
_refine_ls_number_reflns 10200
_refine_ls_number_restraints 0
_refine_ls_restrained_S_all 1.029
_refine_ls_R_factor_all 0.0454
_refine_ls_R_factor_gt 0.0372
_refine_ls_shift/su_max 0.001
_refine_ls_shift/su_mean 0.000
_refine_ls_structure_factor_coef Fsqd
_refine_ls_weighting_details 'w=1/[\s^2^(Fo^2^)+(0.0505P)^2^+2.7370P] where P=(Fo^2^+2Fc^2^)/3'
_refine_ls_weighting_scheme calc
_refine_ls_wR_factor_gt 0.0956
_refine_ls_wR_factor_ref 0.1018
_reflns_Friedel_coverage 0.000
_reflns_number_gt 8828
_reflns_number_total 10200
_reflns_threshold_expression 'I > 2\s(I)'
_cod_data_source_file c8cc01928b2.cif
_cod_data_source_block compound_7
_cod_depositor_comments 'Adding full bibliography for 7121492--7121496.cif.'
_cod_database_code 7121495
_shelx_shelxl_version_number 2016/6
_shelx_space_group_comment
;
The symmetry employed for this shelxl refinement is uniquely defined
by the following loop, which should always be used as a source of
symmetry information in preference to the above space-group names.
They are only intended as comments.
;
_shelx_estimated_absorpt_t_min 0.714
_shelx_estimated_absorpt_t_max 0.903

loop_
_space_group_symop_operation_xyz
'x, y, z'
'-x, y+1/2, -z+1/2'
'-x, -y, -z'
'x, -y-1/2, z-1/2'

loop_
_atom_site_label
_atom_site_type_symbol
_atom_site_fract_x
_atom_site_fract_y
_atom_site_fract_z
_atom_site_U_iso_or_equiv
_atom_site_adp_type
_atom_site_occupancy
_atom_site_site_symmetry_order
_atom_site_calc_flag
_atom_site_refinement_flags_posn
_atom_site_refinement_flags_adp
As1 As 0.24069(2) 0.89238(2) 0.08330(2) 0.03261(8) Uani 1 1 d . .
Zn1 Zn 0.32497(2) 0.87186(2) 0.15835(2) 0.02329(8) Uani 1 1 d . .
Si1 Si 0.15711(4) 0.76148(4) 0.08537(2) 0.02025(11) Uani 1 1 d . .
N1 N 0.31208(12) 0.87212(12) 0.23150(6) 0.0233(3) Uani 1 1 d . .
C1 C 0.37927(17) 0.86736(18) 0.31724(8) 0.0340(5) Uani 1 1 d . .
H1A H 0.369165 0.933637 0.328505 0.051 Uiso 1 1 calc R U
H1B H 0.437211 0.841639 0.332752 0.051 Uiso 1 1 calc R U
H1C H 0.324518 0.827784 0.326944 0.051 Uiso 1 1 calc R U
N2 N 0.46347(13) 0.89666(12) 0.15556(6) 0.0248(4) Uani 1 1 d . .
C2 C 0.39003(15) 0.86581(14) 0.26045(8) 0.0261(4) Uani 1 1 d . .
N3 N 0.03517(13) 0.74797(12) 0.07824(7) 0.0269(4) Uani 1 1 d . .
C3 C 0.48356(15) 0.86231(15) 0.24313(8) 0.0276(4) Uani 1 1 d . .
H3 H 0.529712 0.842024 0.266904 0.033 Uiso 1 1 calc R U
N4 N 0.17305(13) 0.63798(13) 0.08404(7) 0.0282(4) Uani 1 1 d . .
C4 C 0.51913(15) 0.88454(14) 0.19553(8) 0.0266(4) Uani 1 1 d . .
C5 C 0.62568(16) 0.89990(18) 0.19153(9) 0.0359(5) Uani 1 1 d . .
H5A H 0.652079 0.855792 0.166534 0.054 Uiso 1 1 calc R U
H5B H 0.655490 0.887464 0.224051 0.054 Uiso 1 1 calc R U
H5C H 0.638454 0.966401 0.181420 0.054 Uiso 1 1 calc R U
C6 C 0.08440(18) 0.59068(16) 0.08235(9) 0.0342(5) Uani 1 1 d . .
H6 H 0.078021 0.522703 0.083357 0.041 Uiso 1 1 calc R U
C7 C 0.00913(17) 0.65120(16) 0.07916(9) 0.0331(5) Uani 1 1 d . .
H7 H -0.055130 0.629874 0.077695 0.040 Uiso 1 1 calc R U
C8 C 0.22405(15) 0.89604(15) 0.25656(8) 0.0263(4) Uani 1 1 d . .
C9 C 0.15872(15) 0.82364(16) 0.26914(8) 0.0285(4) Uani 1 1 d . .
C10 C 0.07778(17) 0.8493(2) 0.29659(9) 0.0381(5) Uani 1 1 d . .
H10 H 0.032874 0.801179 0.305522 0.046 Uiso 1 1 calc R U
C11 C 0.06195(18) 0.9432(2) 0.31092(9) 0.0412(6) Uani 1 1 d . .
H11 H 0.007490 0.958898 0.330365 0.049 Uiso 1 1 calc R U
C12 C 0.12521(18) 1.01431(19) 0.29703(9) 0.0396(6) Uani 1 1 d . .
H12 H 0.113041 1.079012 0.306459 0.048 Uiso 1 1 calc R U
C13 C 0.20657(16) 0.99279(17) 0.26941(8) 0.0317(5) Uani 1 1 d . .
C14 C 0.27205(19) 1.07380(17) 0.25355(10) 0.0403(6) Uani 1 1 d . .
H14 H 0.327031 1.044976 0.235091 0.048 Uiso 1 1 calc R U
C15 C 0.2203(2) 1.1421(2) 0.21797(12) 0.0530(7) Uani 1 1 d . .
H15A H 0.199093 1.106529 0.188356 0.079 Uiso 1 1 calc R U
H15B H 0.263741 1.193694 0.207771 0.079 Uiso 1 1 calc R U
H15C H 0.164935 1.169931 0.234970 0.079 Uiso 1 1 calc R U
C16 C 0.3120(2) 1.1303(2) 0.29833(13) 0.0593(8) Uani 1 1 d . .
H16A H 0.259409 1.160635 0.316574 0.089 Uiso 1 1 calc R U
H16B H 0.355864 1.180002 0.286286 0.089 Uiso 1 1 calc R U
H16C H 0.346147 1.086316 0.320666 0.089 Uiso 1 1 calc R U
C17 C 0.17573(17) 0.71892(16) 0.25598(9) 0.0345(5) Uani 1 1 d . .
H17 H 0.229828 0.716285 0.231688 0.041 Uiso 1 1 calc R U
C18 C 0.2049(2) 0.6614(2) 0.30250(11) 0.0501(7) Uani 1 1 d . .
H18A H 0.263603 0.688508 0.316502 0.075 Uiso 1 1 calc R U
H18B H 0.215704 0.594150 0.293204 0.075 Uiso 1 1 calc R U
H18C H 0.153966 0.664919 0.327509 0.075 Uiso 1 1 calc R U
C19 C 0.08928(19) 0.67239(19) 0.23117(10) 0.0411(6) Uani 1 1 d . .
H19A H 0.035130 0.673828 0.254289 0.062 Uiso 1 1 calc R U
H19B H 0.104257 0.605569 0.222588 0.062 Uiso 1 1 calc R U
H19C H 0.072948 0.707907 0.200685 0.062 Uiso 1 1 calc R U
C20 C 0.50747(15) 0.93603(17) 0.11137(8) 0.0301(5) Uani 1 1 d . .
C21 C 0.56149(17) 0.87758(19) 0.07953(9) 0.0370(5) Uani 1 1 d . .
C22 C 0.6073(2) 0.9211(2) 0.03903(11) 0.0537(7) Uani 1 1 d . .
H22 H 0.644253 0.882910 0.016901 0.064 Uiso 1 1 calc R U
C23 C 0.5996(2) 1.0190(3) 0.03063(13) 0.0629(9) Uani 1 1 d . .
H23 H 0.633002 1.047695 0.003568 0.075 Uiso 1 1 calc R U
C24 C 0.5442(2) 1.0745(2) 0.06114(12) 0.0542(8) Uani 1 1 d . .
H24 H 0.538469 1.141425 0.054564 0.065 Uiso 1 1 calc R U
C25 C 0.49570(17) 1.03479(18) 0.10182(10) 0.0386(5) Uani 1 1 d . .
C26 C 0.4346(2) 1.09831(17) 0.13500(11) 0.0422(6) Uani 1 1 d . .
H26 H 0.380839 1.057584 0.147349 0.051 Uiso 1 1 calc R U
C27 C 0.3902(3) 1.1831(3) 0.10723(15) 0.0800(12) Uani 1 1 d . .
H27A H 0.440718 1.225952 0.095265 0.120 Uiso 1 1 calc R U
H27B H 0.348058 1.218479 0.129924 0.120 Uiso 1 1 calc R U
H27C H 0.353292 1.159255 0.078679 0.120 Uiso 1 1 calc R U
C28 C 0.4902(3) 1.1321(2) 0.18129(14) 0.0653(9) Uani 1 1 d . .
H28A H 0.505497 1.076542 0.202370 0.098 Uiso 1 1 calc R U
H28B H 0.451199 1.177669 0.200332 0.098 Uiso 1 1 calc R U
H28C H 0.549298 1.163618 0.170712 0.098 Uiso 1 1 calc R U
C29 C 0.56827(18) 0.76935(19) 0.08696(9) 0.0388(5) Uani 1 1 d . .
H29 H 0.554166 0.755042 0.122854 0.047 Uiso 1 1 calc R U
C30 C 0.6678(2) 0.7298(2) 0.07495(11) 0.0522(7) Uani 1 1 d . .
H30A H 0.671450 0.662181 0.085166 0.078 Uiso 1 1 calc R U
H30B H 0.715921 0.767048 0.093114 0.078 Uiso 1 1 calc R U
H30C H 0.679514 0.734778 0.038920 0.078 Uiso 1 1 calc R U
C31 C 0.4926(2) 0.7203(2) 0.05507(12) 0.0545(7) Uani 1 1 d . .
H31A H 0.429492 0.744896 0.064257 0.082 Uiso 1 1 calc R U
H31B H 0.494742 0.650750 0.060763 0.082 Uiso 1 1 calc R U
H31C H 0.504736 0.733803 0.019668 0.082 Uiso 1 1 calc R U
C32 C -0.03232(15) 0.82167(15) 0.06435(8) 0.0293(5) Uani 1 1 d . .
C33 C -0.06392(18) 0.82474(18) 0.01433(10) 0.0389(6) Uani 1 1 d . .
C34 C -0.1237(2) 0.8994(2) 0.00053(11) 0.0496(7) Uani 1 1 d . .
H34 H -0.144977 0.903881 -0.033127 0.060 Uiso 1 1 calc R U
C35 C -0.1527(2) 0.9669(2) 0.03445(11) 0.0519(7) Uani 1 1 d . .
H35 H -0.193217 1.017853 0.024100 0.062 Uiso 1 1 calc R U
C36 C -0.12330(19) 0.96141(19) 0.08373(11) 0.0458(6) Uani 1 1 d . .
H36 H -0.145814 1.007503 0.107136 0.055 Uiso 1 1 calc R U
C37 C -0.06101(16) 0.88913(16) 0.09972(9) 0.0333(5) Uani 1 1 d . .
C38 C -0.02884(16) 0.88641(16) 0.15395(9) 0.0319(5) Uani 1 1 d . .
H38 H 0.021820 0.836140 0.156883 0.038 Uiso 1 1 calc R U
C39 C -0.1105(2) 0.8575(3) 0.18830(12) 0.0574(8) Uani 1 1 d . .
H39A H -0.163102 0.903247 0.184533 0.086 Uiso 1 1 calc R U
H39B H -0.088369 0.857710 0.223072 0.086 Uiso 1 1 calc R U
H39C H -0.132523 0.792825 0.179393 0.086 Uiso 1 1 calc R U
C40 C 0.0146(2) 0.98207(19) 0.17021(10) 0.0439(6) Uani 1 1 d . .
H40A H 0.065539 1.000088 0.146946 0.066 Uiso 1 1 calc R U
H40B H 0.041014 0.975619 0.203992 0.066 Uiso 1 1 calc R U
H40C H -0.034748 1.031907 0.170135 0.066 Uiso 1 1 calc R U
C41 C -0.0334(2) 0.75190(19) -0.02522(9) 0.0436(6) Uani 1 1 d . .
H41 H 0.005588 0.701632 -0.008015 0.052 Uiso 1 1 calc R U
C42 C -0.1201(3) 0.7014(3) -0.04832(16) 0.0843(13) Uani 1 1 d . .
H42A H -0.155460 0.667521 -0.022085 0.126 Uiso 1 1 calc R U
H42B H -0.098578 0.655102 -0.073546 0.126 Uiso 1 1 calc R U
H42C H -0.161641 0.749249 -0.064100 0.126 Uiso 1 1 calc R U
C43 C 0.0300(4) 0.7988(3) -0.06502(13) 0.0831(13) Uani 1 1 d . .
H43A H -0.007318 0.845956 -0.083957 0.125 Uiso 1 1 calc R U
H43B H 0.054072 0.749255 -0.087814 0.125 Uiso 1 1 calc R U
H43C H 0.083733 0.831108 -0.048719 0.125 Uiso 1 1 calc R U
C44 C 0.25684(17) 0.58199(16) 0.07086(9) 0.0318(5) Uani 1 1 d . .
C45 C 0.27844(19) 0.56963(19) 0.02009(9) 0.0390(5) Uani 1 1 d . .
C46 C 0.3528(2) 0.5067(2) 0.00819(10) 0.0499(7) Uani 1 1 d . .
H46 H 0.368438 0.496242 -0.025950 0.060 Uiso 1 1 calc R U
C47 C 0.4038(2) 0.4596(2) 0.04453(12) 0.0538(7) Uani 1 1 d . .
H47 H 0.453254 0.416376 0.035388 0.065 Uiso 1 1 calc R U
C48 C 0.3833(2) 0.4748(2) 0.09408(11) 0.0489(7) Uani 1 1 d . .
H48 H 0.419757 0.443079 0.119055 0.059 Uiso 1 1 calc R U
C49 C 0.30952(19) 0.53640(17) 0.10828(9) 0.0376(5) Uani 1 1 d . .
C50 C 0.2877(2) 0.5498(2) 0.16323(9) 0.0427(6) Uani 1 1 d . .
H50 H 0.237619 0.600721 0.166011 0.051 Uiso 1 1 calc R U
C51 C 0.2464(2) 0.4567(3) 0.18540(12) 0.0603(8) Uani 1 1 d . .
H51A H 0.188831 0.438513 0.166878 0.090 Uiso 1 1 calc R U
H51B H 0.230205 0.467150 0.220642 0.090 Uiso 1 1 calc R U
H51C H 0.293694 0.405137 0.182815 0.090 Uiso 1 1 calc R U
C52 C 0.3753(2) 0.5848(2) 0.19195(11) 0.0541(7) Uani 1 1 d . .
H52A H 0.424425 0.534745 0.191512 0.081 Uiso 1 1 calc R U
H52B H 0.357470 0.598930 0.226615 0.081 Uiso 1 1 calc R U
H52C H 0.400145 0.643228 0.176127 0.081 Uiso 1 1 calc R U
C53 C 0.2246(2) 0.6207(2) -0.02131(9) 0.0454(6) Uani 1 1 d . .
H53 H 0.174123 0.660817 -0.005131 0.055 Uiso 1 1 calc R U
C54 C 0.2905(3) 0.6889(3) -0.04977(12) 0.0754(11) Uani 1 1 d . .
H54A H 0.317874 0.735826 -0.026469 0.113 Uiso 1 1 calc R U
H54B H 0.254037 0.722775 -0.075622 0.113 Uiso 1 1 calc R U
H54C H 0.341883 0.651997 -0.065485 0.113 Uiso 1 1 calc R U
C55 C 0.1744(4) 0.5493(3) -0.05592(15) 0.0912(15) Uani 1 1 d . .
H55A H 0.222175 0.512108 -0.074397 0.137 Uiso 1 1 calc R U
H55B H 0.133980 0.584403 -0.079583 0.137 Uiso 1 1 calc R U
H55C H 0.135001 0.505587 -0.035973 0.137 Uiso 1 1 calc R U

loop_
_atom_site_aniso_label
_atom_site_aniso_U_11
_atom_site_aniso_U_22
_atom_site_aniso_U_33
_atom_site_aniso_U_23
_atom_site_aniso_U_13
_atom_site_aniso_U_12
As1 0.03218(14) 0.03768(14) 0.02795(13) 0.01026(10) -0.00972(10) -0.01233(10)
Zn1 0.02152(14) 0.02614(14) 0.02222(14) -0.00067(10) -0.00103(10) -0.00161(10)
Si1 0.0194(2) 0.0229(3) 0.0184(2) 0.00011(19) -0.00212(19) -0.0018(2)
N1 0.0228(8) 0.0230(8) 0.0242(8) 0.0001(6) 0.0017(7) -0.0004(7)
C1 0.0361(12) 0.0393(12) 0.0268(11) -0.0012(9) -0.0036(9) 0.0013(10)
N2 0.0260(9) 0.0246(8) 0.0238(9) 0.0008(7) 0.0001(7) -0.0022(7)
C2 0.0281(10) 0.0198(9) 0.0304(11) 0.0000(8) -0.0026(8) 0.0000(8)
N3 0.0277(9) 0.0241(8) 0.0288(9) 0.0010(7) -0.0036(7) -0.0016(7)
C3 0.0270(10) 0.0281(10) 0.0277(10) -0.0016(8) -0.0067(8) 0.0009(8)
N4 0.0270(9) 0.0292(9) 0.0285(9) 0.0003(7) -0.0020(7) 0.0003(7)
C4 0.0258(10) 0.0227(10) 0.0313(11) -0.0020(8) -0.0031(8) -0.0009(8)
C5 0.0253(11) 0.0420(13) 0.0404(13) -0.0009(10) -0.0030(10) -0.0034(10)
C6 0.0394(13) 0.0271(11) 0.0361(12) 0.0016(9) -0.0020(10) -0.0032(10)
C7 0.0338(12) 0.0295(11) 0.0359(12) 0.0013(9) -0.0027(10) -0.0081(9)
C8 0.0245(10) 0.0317(11) 0.0227(10) -0.0002(8) -0.0006(8) 0.0018(8)
C9 0.0259(10) 0.0342(11) 0.0253(10) 0.0039(8) 0.0033(8) 0.0011(9)
C10 0.0292(12) 0.0512(14) 0.0340(12) 0.0059(11) 0.0077(10) 0.0007(11)
C11 0.0348(12) 0.0599(16) 0.0289(12) -0.0044(11) 0.0070(10) 0.0127(12)
C12 0.0390(13) 0.0444(14) 0.0356(12) -0.0117(10) -0.0032(10) 0.0112(11)
C13 0.0316(11) 0.0346(12) 0.0290(11) -0.0068(9) -0.0021(9) 0.0057(9)
C14 0.0410(13) 0.0282(12) 0.0518(15) -0.0102(10) -0.0010(11) 0.0018(10)
C15 0.0583(18) 0.0396(14) 0.0610(18) 0.0037(13) -0.0028(14) -0.0013(13)
C16 0.0625(19) 0.0415(15) 0.074(2) -0.0168(14) -0.0194(17) -0.0004(14)
C17 0.0306(11) 0.0306(11) 0.0424(13) 0.0057(10) 0.0075(10) -0.0030(9)
C18 0.0478(16) 0.0391(14) 0.0636(18) 0.0128(13) -0.0148(14) -0.0059(12)
C19 0.0400(13) 0.0390(13) 0.0443(14) 0.0027(11) -0.0022(11) -0.0037(11)
C20 0.0223(10) 0.0356(12) 0.0324(11) 0.0076(9) 0.0000(9) -0.0046(9)
C21 0.0280(11) 0.0476(14) 0.0353(12) 0.0084(10) 0.0027(10) 0.0023(10)
C22 0.0394(14) 0.074(2) 0.0482(16) 0.0164(15) 0.0158(12) 0.0106(14)
C23 0.0473(17) 0.077(2) 0.064(2) 0.0354(17) 0.0200(15) 0.0027(16)
C24 0.0452(15) 0.0513(16) 0.0662(19) 0.0282(15) 0.0129(14) -0.0003(13)
C25 0.0290(11) 0.0392(13) 0.0475(14) 0.0143(11) 0.0005(10) -0.0041(10)
C26 0.0425(14) 0.0287(12) 0.0554(16) 0.0088(11) -0.0008(12) -0.0005(10)
C27 0.101(3) 0.060(2) 0.079(2) 0.0293(18) 0.022(2) 0.037(2)
C28 0.060(2) 0.0464(17) 0.089(3) -0.0156(16) -0.0093(18) -0.0100(15)
C29 0.0375(13) 0.0443(14) 0.0347(12) 0.0003(10) 0.0068(10) 0.0052(11)
C30 0.0444(15) 0.0591(18) 0.0531(17) -0.0001(14) 0.0049(13) 0.0160(14)
C31 0.0479(16) 0.0567(18) 0.0588(18) -0.0100(14) 0.0056(14) 0.0011(14)
C32 0.0253(10) 0.0270(10) 0.0356(12) 0.0049(9) -0.0074(9) -0.0056(9)
C33 0.0398(13) 0.0342(12) 0.0427(13) 0.0031(10) -0.0140(11) -0.0060(10)
C34 0.0565(17) 0.0432(14) 0.0492(16) 0.0033(12) -0.0269(14) 0.0020(13)
C35 0.0489(16) 0.0422(14) 0.0644(18) 0.0053(13) -0.0279(14) 0.0127(12)
C36 0.0410(14) 0.0354(13) 0.0610(17) -0.0044(12) -0.0169(13) 0.0124(11)
C37 0.0248(10) 0.0312(11) 0.0439(13) 0.0019(10) -0.0104(10) -0.0001(9)
C38 0.0265(11) 0.0328(11) 0.0362(12) -0.0012(9) -0.0025(9) 0.0050(9)
C39 0.0385(15) 0.077(2) 0.0566(18) 0.0076(16) 0.0046(13) -0.0058(15)
C40 0.0447(14) 0.0424(14) 0.0447(14) -0.0080(11) -0.0114(12) 0.0039(12)
C41 0.0573(16) 0.0381(13) 0.0352(13) 0.0007(10) -0.0140(12) -0.0042(12)
C42 0.085(3) 0.061(2) 0.107(3) -0.033(2) -0.048(2) 0.0022(19)
C43 0.136(4) 0.061(2) 0.053(2) 0.0064(17) 0.023(2) -0.002(2)
C44 0.0355(12) 0.0266(11) 0.0332(11) -0.0055(9) -0.0006(9) 0.0028(9)
C45 0.0439(14) 0.0404(13) 0.0327(12) -0.0083(10) -0.0005(11) -0.0011(11)
C46 0.0569(17) 0.0547(17) 0.0380(14) -0.0179(12) 0.0080(12) 0.0049(14)
C47 0.0524(17) 0.0496(16) 0.0594(18) -0.0156(14) 0.0089(14) 0.0199(14)
C48 0.0529(16) 0.0436(15) 0.0503(16) -0.0032(12) 0.0010(13) 0.0188(13)
C49 0.0422(13) 0.0334(12) 0.0372(13) -0.0004(10) 0.0010(11) 0.0099(10)
C50 0.0473(15) 0.0472(14) 0.0337(13) 0.0052(11) -0.0002(11) 0.0197(12)
C51 0.0609(19) 0.072(2) 0.0483(17) 0.0179(15) 0.0036(14) 0.0117(16)
C52 0.0554(17) 0.0640(19) 0.0428(15) -0.0057(13) -0.0080(13) 0.0208(15)
C53 0.0548(16) 0.0552(16) 0.0263(12) -0.0050(11) -0.0038(11) -0.0022(13)
C54 0.072(2) 0.109(3) 0.0462(18) 0.0275(19) 0.0056(16) 0.003(2)
C55 0.126(4) 0.077(3) 0.071(2) -0.028(2) -0.053(3) 0.011(2)

loop_
_atom_type_symbol
_atom_type_description
_atom_type_scat_dispersion_real
_atom_type_scat_dispersion_imag
_atom_type_scat_source
C C 0.0181 0.0091 'International Tables Vol C Tables 4.2.6.8 and 6.1.1.4'
H H 0.0000 0.0000 'International Tables Vol C Tables 4.2.6.8 and 6.1.1.4'
N N 0.0311 0.0180 'International Tables Vol C Tables 4.2.6.8 and 6.1.1.4'
Si Si 0.2541 0.3302 'International Tables Vol C Tables 4.2.6.8 and 6.1.1.4'
Zn Zn -1.5491 0.6778 'International Tables Vol C Tables 4.2.6.8 and 6.1.1.4'
As As -0.9300 1.0051 'International Tables Vol C Tables 4.2.6.8 and 6.1.1.4'

loop_
_geom_angle_atom_site_label_1
_geom_angle_atom_site_label_2
_geom_angle_atom_site_label_3
_geom_angle
Si1 As1 Zn1 98.546(17)
N1 Zn1 N2 97.39(7)
N1 Zn1 As1 143.59(5)
N2 Zn1 As1 116.22(5)
N3 Si1 N4 91.02(9)
N3 Si1 As1 128.56(6)
N4 Si1 As1 139.70(7)
C2 N1 C8 116.36(17)
C2 N1 Zn1 119.91(14)
C8 N1 Zn1 122.80(13)
C4 N2 C20 117.00(18)
C4 N2 Zn1 121.54(15)
C20 N2 Zn1 121.28(13)
N1 C2 C3 125.3(2)
N1 C2 C1 119.46(19)
C3 C2 C1 115.16(19)
C7 N3 C32 121.18(18)
C7 N3 Si1 111.20(15)
C32 N3 Si1 126.80(14)
C2 C3 C4 129.1(2)
C6 N4 C44 117.17(18)
C6 N4 Si1 110.47(15)
C44 N4 Si1 129.84(16)
N2 C4 C3 123.14(19)
N2 C4 C5 120.2(2)
C3 C4 C5 116.57(19)
C7 C6 N4 113.6(2)
C6 C7 N3 113.4(2)
C9 C8 C13 120.8(2)
C9 C8 N1 120.33(19)
C13 C8 N1 118.79(19)
C10 C9 C8 118.3(2)
C10 C9 C17 119.6(2)
C8 C9 C17 122.04(19)
C11 C10 C9 121.2(2)
C10 C11 C12 120.0(2)
C11 C12 C13 121.1(2)
C12 C13 C8 118.5(2)
C12 C13 C14 119.1(2)
C8 C13 C14 122.4(2)
C13 C14 C15 110.4(2)
C13 C14 C16 112.5(2)
C15 C14 C16 109.9(2)
C9 C17 C19 112.5(2)
C9 C17 C18 110.7(2)
C19 C17 C18 110.1(2)
C21 C20 C25 121.3(2)
C21 C20 N2 120.7(2)
C25 C20 N2 118.0(2)
C20 C21 C22 117.9(2)
C20 C21 C29 121.9(2)
C22 C21 C29 120.1(2)
C23 C22 C21 121.1(3)
C24 C23 C22 120.2(3)
C23 C24 C25 121.2(3)
C24 C25 C20 118.1(3)
C24 C25 C26 120.0(2)
C20 C25 C26 121.9(2)
C25 C26 C27 113.3(3)
C25 C26 C28 111.3(2)
C27 C26 C28 111.3(3)
C21 C29 C31 109.0(2)
C21 C29 C30 112.6(2)
C31 C29 C30 110.9(2)
C37 C32 C33 122.2(2)
C37 C32 N3 119.58(19)
C33 C32 N3 118.1(2)
C34 C33 C32 117.8(2)
C34 C33 C41 118.9(2)
C32 C33 C41 123.3(2)
C35 C34 C33 121.2(2)
C34 C35 C36 120.4(2)
C35 C36 C37 121.1(3)
C32 C37 C36 117.2(2)
C32 C37 C38 123.1(2)
C36 C37 C38 119.7(2)
C37 C38 C39 111.0(2)
C37 C38 C40 111.6(2)
C39 C38 C40 111.1(2)
C33 C41 C42 111.1(3)
C33 C41 C43 111.2(2)
C42 C41 C43 112.1(3)
C49 C44 C45 121.6(2)
C49 C44 N4 119.8(2)
C45 C44 N4 118.4(2)
C46 C45 C44 117.3(2)
C46 C45 C53 119.9(2)
C44 C45 C53 122.8(2)
C47 C46 C45 121.7(2)
C48 C47 C46 120.0(3)
C47 C48 C49 120.9(3)
C44 C49 C48 118.4(2)
C44 C49 C50 122.2(2)
C48 C49 C50 119.4(2)
C49 C50 C52 111.3(2)
C49 C50 C51 110.3(2)
C52 C50 C51 112.2(2)
C45 C53 C55 111.5(3)
C45 C53 C54 110.7(3)
C55 C53 C54 112.4(3)

loop_
_geom_bond_atom_site_label_1
_geom_bond_atom_site_label_2
_geom_bond_distance
As1 Si1 2.1661(6)
As1 Zn1 2.3459(3)
Zn1 N1 1.9641(17)
Zn1 N2 1.9751(18)
Si1 N3 1.7316(18)
Si1 N4 1.7324(19)
N1 C2 1.343(3)
N1 C8 1.444(3)
C1 C2 1.526(3)
N2 C4 1.334(3)
N2 C20 1.441(3)
C2 C3 1.393(3)
N3 C7 1.395(3)
N3 C32 1.444(3)
C3 C4 1.402(3)
N4 C6 1.408(3)
N4 C44 1.454(3)
C4 C5 1.514(3)
C6 C7 1.353(3)
C8 C9 1.403(3)
C8 C13 1.410(3)
C9 C10 1.399(3)
C9 C17 1.517(3)
C10 C11 1.378(4)
C11 C12 1.380(4)
C12 C13 1.392(3)
C13 C14 1.514(3)
C14 C15 1.528(4)
C14 C16 1.538(4)
C17 C19 1.526(3)
C17 C18 1.534(3)
C20 C21 1.400(3)
C20 C25 1.407(3)
C21 C22 1.397(4)
C21 C29 1.521(4)
C22 C23 1.384(5)
C23 C24 1.367(5)
C24 C25 1.397(4)
C25 C26 1.517(4)
C26 C27 1.526(4)
C26 C28 1.536(4)
C29 C31 1.523(4)
C29 C30 1.535(4)
C32 C37 1.392(3)
C32 C33 1.409(3)
C33 C34 1.385(4)
C33 C41 1.526(4)
C34 C35 1.366(4)
C35 C36 1.382(4)
C36 C37 1.399(3)
C37 C38 1.519(3)
C38 C39 1.523(4)
C38 C40 1.527(3)
C41 C42 1.534(4)
C41 C43 1.533(4)
C44 C49 1.396(3)
C44 C45 1.401(3)
C45 C46 1.399(4)
C45 C53 1.516(4)
C46 C47 1.373(4)
C47 C48 1.372(4)
C48 C49 1.396(4)
C49 C50 1.512(3)
C50 C52 1.528(4)
C50 C51 1.538(4)
C53 C55 1.529(4)
C53 C54 1.528(4)
